data_2000099
loop_
_publ_author_name
'Catherine Belle'
'Catherine Bougault'
'Marie-Th\'er\`ese Averbuch'
'Andr\'e Durif'
'Jean-Louis Pierre'
'Jean-Marc Latour'
'Laurent Le Pape'

_publ_section_title
;
Paramagnetic NMR Investigations of High-Spin Nickel(II) Complexes.
Controlled Synthesis, Structural, Electronic, and Magnetic Properties of
Dinuclear vs Mononuclear Species
;
_journal_issue 33
_journal_name_full 'Journal of the American Chemical Society'
_journal_page_first 8053
_journal_page_last 8066
_journal_paper_doi 10.1021/ja010342k
_journal_volume 123
_journal_year 2001
_chemical_formula_sum 'C94.5 H96.5 B2 N6.5 Ni2 O7 S2'
_space_group_IT_number 2
_space_group_name_Hall '-P 1'
_space_group_name_H-M_alt 'P -1'
_symmetry_cell_setting triclinic
_symmetry_Int_Tables_number 2
_symmetry_space_group_name_Hall '-P 1'
_symmetry_space_group_name_H-M 'P -1'
_cell_angle_alpha 101.30(2)
_cell_angle_beta 104.07(2)
_cell_angle_gamma 102.37(2)
_cell_formula_units_Z 4
_cell_length_a 18.128(7)
_cell_length_b 20.224(7)
_cell_length_c 26.221(9)
_cell_volume 8790.670
_diffrn_ambient_temperature 293.0
_exptl_crystal_colour yellow
_exptl_crystal_density_diffrn 1.238
_refine_ls_R_factor_gt 0.0576
_refine_ls_wR_factor_gt 0.0576
_cod_database_code 2000099

loop_
_symmetry_equiv_pos_site_id
_symmetry_equiv_pos_as_xyz
1 x,y,z
2 -x,-y,-z

loop_
_atom_site_label
_atom_site_type_symbol
_atom_site_fract_x
_atom_site_fract_y
_atom_site_fract_z
Ni1 Ni 0.53596(4) 0.40202(3) 0.84821(3)
Ni2 Ni 0.69374(4) 0.29952(3) 0.79243(3)
Ni3 Ni 0.19034(4) 0.28569(3) 0.29682(3)
Ni4 Ni 0.02601(4) 0.38850(4) 0.34774(3)
S1 S 0.49514(9) 0.27499(7) 0.79489(6)
S2 S 0.55266(8) 0.27871(7) 0.73583(6)
S3 S 0.05049(9) 0.26331(7) 0.23814(6)
S4 S -0.01468(9) 0.26269(7) 0.29340(6)
O1 O 0.6068(2) 0.4219(2) 0.7990(1)
O2 O 0.6202(2) 0.3894(2) 0.9068(1)
O3 O 0.6529(2) 0.3034(2) 0.8590(1)
O4 O 0.7241(2) 0.4034(2) 0.8006(1)
O5 O 0.1441(2) 0.2917(2) 0.3607(1)
O6 O 0.2187(2) 0.3891(2) 0.3030(2)
O7 O 0.1024(2) 0.4070(2) 0.3023(1)
O8 O 0.1053(2) 0.3741(2) 0.4085(1)
O9 O 1.01800 0.13870 0.40310
N1 N 0.4449(2) 0.4268(2) 0.7961(2)
N2 N 0.5669(3) 0.5083(2) 0.8831(2)
N3 N 0.4476(3) 0.3696(2) 0.8815(2)
N4 N 0.6836(3) 0.1926(2) 0.7847(2)
N5 N 0.7169(3) 0.2767(2) 0.7192(2)
N6 N 0.8022(3) 0.3056(2) 0.8432(2)
N7 N 0.1813(3) 0.1793(2) 0.2917(2)
N8 N 0.2144(3) 0.2607(2) 0.2250(2)
N9 N 0.2988(3) 0.2936(2) 0.3473(2)
N10 N -0.0583(3) 0.4175(2) 0.2935(2)
N11 N 0.0564(3) 0.4935(2) 0.3834(2)
N12 N -0.0694(3) 0.3557(2) 0.3757(2)
N13 N 0.24900 0.19060 0.98360
C1 C 0.4113(3) 0.3791(3) 0.7404(2)
C2 C 0.3620(3) 0.3091(3) 0.7384(2)
C3 C 0.3943(3) 0.2592(3) 0.7596(2)
C4 C 0.3451(4) 0.1957(3) 0.7594(3)
C5 C 0.2646(4) 0.1813(3) 0.7382(3)
C6 C 0.2320(4) 0.2291(4) 0.7175(3)
C7 C 0.2810(4) 0.2919(3) 0.7170(2)
C8 C 0.4839(3) 0.4990(3) 0.7933(2)
C9 C 0.5360(3) 0.5428(3) 0.8476(2)
C10 C 0.5568(3) 0.6147(3) 0.8607(3)
C11 C 0.6105(4) 0.6523(3) 0.9106(3)
C12 C 0.6419(4) 0.6172(3) 0.9466(3)
C13 C 0.6173(4) 0.5447(3) 0.9309(2)
C14 C 0.3827(3) 0.4299(3) 0.8233(2)
C15 C 0.3781(3) 0.3790(3) 0.8574(2)
C16 C 0.3083(4) 0.3459(3) 0.8647(3)
C17 C 0.3105(4) 0.3014(3) 0.8989(3)
C18 C 0.3825(4) 0.2922(3) 0.9242(3)
C19 C 0.4499(4) 0.3273(3) 0.9150(2)
C20 C 0.6007(3) 0.1461(2) 0.7701(2)
C21 C 0.5521(3) 0.1372(3) 0.7136(2)
C22 C 0.5303(4) 0.0724(3) 0.6764(3)
C23 C 0.4836(5) 0.0614(3) 0.6235(3)
C24 C 0.4565(4) 0.1137(4) 0.6063(3)
C25 C 0.4771(4) 0.1786(3) 0.6431(2)
C26 C 0.5239(3) 0.1901(3) 0.6953(2)
C27 C 0.7228(3) 0.1691(3) 0.7428(2)
C28 C 0.7183(3) 0.2100(3) 0.7006(2)
C29 C 0.7202(4) 0.1836(3) 0.6490(3)
C30 C 0.7209(4) 0.2279(3) 0.6152(3)
C31 C 0.7203(4) 0.2954(3) 0.6324(2)
C32 C 0.7180(3) 0.3181(3) 0.6844(2)
C33 C 0.7290(3) 0.1898(3) 0.8385(2)
C34 C 0.8030(3) 0.2493(3) 0.8633(2)
C35 C 0.8649(4) 0.2500(4) 0.9041(3)
C36 C 0.9269(4) 0.3094(5) 0.9266(3)
C37 C 0.9269(4) 0.3662(4) 0.9068(3)
C38 C 0.8637(4) 0.3640(3) 0.8645(3)
C39 C 0.6608(3) 0.3466(3) 0.9023(2)
C40 C 0.7195(4) 0.3480(3) 0.9533(3)
C41 C 0.6803(3) 0.4427(3) 0.8063(2)
C42 C 0.7189(4) 0.5200(3) 0.8203(3)
C43 C 0.0975(4) 0.1342(3) 0.2784(3)
C44 C 0.0477(3) 0.1223(3) 0.2213(2)
C45 C 0.0203(4) 0.1739(3) 0.2008(2)
C46 C -0.0270(4) 0.1585(3) 0.1491(3)
C47 C -0.0507(5) 0.0913(4) 0.1148(3)
C48 C -0.0234(5) 0.0408(4) 0.1340(3)
C49 C 0.0253(4) 0.0545(3) 0.1866(3)
C50 C 0.2211(3) 0.1542(3) 0.2516(2)
C51 C 0.2189(3) 0.1954(3) 0.2102(2)
C52 C 0.2255(4) 0.1670(3) 0.1608(3)
C53 C 0.2293(4) 0.2076(4) 0.1240(3)
C54 C 0.2238(4) 0.2752(3) 0.1395(3)
C55 C 0.2174(4) 0.2989(3) 0.1899(3)
C56 C 0.2260(4) 0.1803(3) 0.3470(2)
C57 C 0.3002(4) 0.2385(3) 0.3682(3)
C58 C 0.3646(4) 0.2387(3) 0.4089(3)
C59 C 0.4298(4) 0.2961(4) 0.4278(3)
C60 C 0.4294(4) 0.3522(4) 0.4065(3)
C61 C 0.3628(4) 0.3485(3) 0.3656(3)
C62 C -0.0860(3) 0.3716(3) 0.2369(2)
C63 C -0.1398(3) 0.2997(3) 0.2304(2)
C64 C -0.1132(3) 0.2478(3) 0.2518(2)
C65 C -0.1643(4) 0.1834(3) 0.2449(3)
C66 C -0.2436(4) 0.1687(3) 0.2163(3)
C67 C -0.2717(4) 0.2180(4) 0.1948(3)
C68 C -0.2200(4) 0.2829(3) 0.2014(3)
C69 C -0.0171(3) 0.4881(3) 0.2925(2)
C70 C 0.0320(3) 0.5317(3) 0.3489(2)
C71 C 0.0561(4) 0.6046(3) 0.3654(3)
C72 C 0.1049(4) 0.6376(3) 0.4169(3)
C73 C 0.1296(4) 0.5995(4) 0.4516(3)
C74 C 0.1033(4) 0.5275(3) 0.4335(3)
C75 C -0.1258(3) 0.4204(3) 0.3166(2)
C76 C -0.1366(4) 0.3666(3) 0.3477(2)
C77 C -0.2089(4) 0.3322(3) 0.3512(3)
C78 C -0.2115(4) 0.2861(4) 0.3832(3)
C79 C -0.1452(4) 0.2752(4) 0.4113(3)
C80 C -0.0740(4) 0.3107(3) 0.4070(3)
C81 C 0.1515(3) 0.3362(3) 0.4039(2)
C82 C 0.2173(4) 0.3454(3) 0.4544(3)
C83 C 0.1746(4) 0.4284(3) 0.3104(2)
C84 C 0.2151(4) 0.5049(3) 0.3282(3)
C85 C 0.6451(3) 0.4577(3) 0.4376(2)
C86 C 0.6191(4) 0.4846(3) 0.4805(2)
C87 C 0.6112(4) 0.4514(4) 0.5209(2)
C88 C 0.6301(4) 0.3900(4) 0.5206(3)
C89 C 0.6564(4) 0.3615(3) 0.4801(3)
C90 C 0.6641(4) 0.3955(3) 0.4392(2)
C91 C 0.6420(3) 0.4428(3) 0.3316(2)
C92 C 0.5885(4) 0.3768(3) 0.3125(2)
C93 C 0.5772(4) 0.3316(3) 0.2622(3)
C94 C 0.6185(4) 0.3515(3) 0.2277(2)
C95 C 0.6713(3) 0.4159(3) 0.2440(2)
C96 C 0.6823(3) 0.4598(3) 0.2950(2)
C97 C 0.7464(4) 0.5493(3) 0.4084(2)
C98 C 0.7674(4) 0.6143(3) 0.3973(2)
C99 C 0.8449(4) 0.6544(3) 0.4106(3)
C100 C 0.9062(4) 0.6317(4) 0.4346(3)
C101 C 0.8886(4) 0.5687(4) 0.4456(3)
C102 C 0.8120(4) 0.5280(3) 0.4332(2)
C103 C 0.5886(3) 0.5412(3) 0.3822(2)
C104 C 0.6002(4) 0.6090(3) 0.4142(2)
C105 C 0.5407(5) 0.6435(3) 0.4073(3)
C106 C 0.4686(4) 0.6130(4) 0.3698(3)
C107 C 0.4556(4) 0.5459(4) 0.3393(3)
C108 C 0.5133(4) 0.5114(3) 0.3455(2)
C109 C 0.0840(3) 0.5354(3) 0.8833(2)
C110 C 0.0993(4) 0.6024(3) 0.9149(3)
C111 C 0.0472(4) 0.6428(3) 0.9084(3)
C112 C -0.0238(4) 0.6166(4) 0.8693(3)
C113 C -0.0438(4) 0.5491(4) 0.8375(3)
C114 C 0.0096(4) 0.5102(3) 0.8442(2)
C115 C 0.2385(3) 0.5346(3) 0.9087(2)
C116 C 0.2619(4) 0.5972(3) 0.8953(2)
C117 C 0.3385(4) 0.6361(3) 0.9087(3)
C118 C 0.3972(4) 0.6133(3) 0.9359(3)
C119 C 0.3799(4) 0.5505(3) 0.9503(2)
C120 C 0.2998(4) 0.5128(3) 0.9363(2)
C121 C 0.1364(3) 0.4473(3) 0.9390(2)
C122 C 0.1539(4) 0.3843(3) 0.9407(3)
C123 C 0.1509(4) 0.3540(3) 0.9832(3)
C124 C 0.1301(4) 0.3861(4) 1.0267(3)
C125 C 0.1122(4) 0.4479(3) 1.0272(2)
C126 C 0.1146(4) 0.4782(3) 0.9843(3)
C127 C 0.1293(3) 0.4301(3) 0.8325(2)
C128 C 0.1690(3) 0.4461(3) 0.7947(2)
C129 C 0.1522(4) 0.4029(3) 0.7444(3)
C130 C 0.0952(4) 0.3401(4) 0.7280(3)
C131 C 0.0538(4) 0.3220(3) 0.7627(3)
C132 C 0.0713(4) 0.3662(3) 0.8140(3)
C133 C 0.5447(4) -0.0981(3) 0.7922(3)
C134 C 0.5794(4) -0.1511(3) 0.7745(3)
C135 C 0.5599(4) -0.1907(3) 0.7218(3)
C136 C 0.5044(5) -0.1789(4) 0.6827(3)
C137 C 0.4697(5) -0.1266(5) 0.6958(3)
C138 C 0.4911(5) -0.0873(4) 0.7502(3)
C139 C 0.5355(4) 0.0145(3) 0.8633(2)
C140 C 0.4534(5) 0.0024(4) 0.8490(3)
C141 C 0.4181(5) 0.0591(5) 0.8551(3)
C142 C 0.4673(6) 0.1257(4) 0.8771(3)
C143 C 0.5452(5) 0.1384(4) 0.8930(3)
C144 C 0.5773(4) 0.0822(3) 0.8852(3)
C145 C 0.6691(4) -0.0263(3) 0.8761(3)
C146 C 0.7178(4) -0.0299(3) 0.9256(3)
C147 C 0.7996(5) -0.0053(4) 0.9406(3)
C148 C 0.8372(5) 0.0231(4) 0.9072(4)
C149 C 0.7934(4) 0.0275(3) 0.8583(3)
C150 C 0.7106(4) 0.0031(3) 0.8430(3)
C151 C 0.5418(4) -0.1016(3) 0.8936(2)
C152 C 0.5386(4) -0.0698(3) 0.9447(3)
C153 C 0.5186(5) -0.1072(4) 0.9808(3)
C154 C 0.4992(4) -0.1797(4) 0.9653(3)
C155 C 0.5013(4) -0.2121(3) 0.9153(3)
C156 C 0.5225(4) -0.1728(3) 0.8813(2)
C157 C 0.7120(4) 0.0638(3) 0.5155(2)
C158 C 0.6358(4) 0.0637(3) 0.5199(3)
C159 C 0.5905(4) 0.1032(4) 0.4930(3)
C160 C 0.6164(5) 0.1421(4) 0.4626(3)
C161 C 0.6868(6) 0.1433(4) 0.4556(3)
C162 C 0.7352(4) 0.1060(4) 0.4819(3)
C163 C 0.8598(4) 0.0644(3) 0.5612(3)
C164 C 0.9199(5) 0.0354(4) 0.5517(3)
C165 C 1.0003(5) 0.0743(5) 0.5678(4)
C166 C 1.0209(5) 0.1444(5) 0.5935(4)
C167 C 0.9638(6) 0.1757(4) 0.6042(4)
C168 C 0.8858(5) 0.1357(4) 0.5887(3)
C169 C 0.7545(4) -0.0545(3) 0.5000(3)
C170 C 0.7488(5) -0.1178(3) 0.5121(3)
C171 C 0.7415(5) -0.1789(4) 0.4741(4)
C172 C 0.7408(5) -0.1801(4) 0.4226(3)
C173 C 0.7457(5) -0.1187(5) 0.4085(3)
C174 C 0.7538(5) -0.0581(4) 0.4471(3)
C175 C 0.7441(4) 0.0028(3) 0.5977(3)
C176 C 0.6678(4) -0.0405(3) 0.5921(3)
C177 C 0.6426(5) -0.0549(3) 0.6362(3)
C178 C 0.6960(6) -0.0277(4) 0.6865(3)
C179 C 0.7697(5) 0.0124(4) 0.6939(3)
C180 C 0.7915(5) 0.0256(3) 0.6489(3)
C181 C 0.26390 0.13470 0.96160
C182 C 0.26180 0.07370 0.92920
C183? C 0.02640 0.18160 0.01440
C184? C 0.05310 0.10600 -0.00240
C185? C 1.05170 0.18310 0.85180
C186? C 0.95740 0.14840 0.81050
C187? C 0.76330 0.03570 0.31400
C188? C 0.03970 0.04390 0.69810
C189? C 0.10260 0.05710 0.76290
C190? C 0.80330 0.16910 0.02360
C191? C 0.72070 0.14720 0.04030
C192 C 0.94960 0.14760 0.45650
C193 C 1.03800 0.16510 0.45180
C194? C 0.68120 0.00280 0.30980
B1 B 0.6557(4) 0.4978(3) 0.3902(3)
B2 B 0.1469(4) 0.4871(3) 0.8905(3)
B3 B 0.5728(4) -0.0529(3) 0.8553(3)
B4 B 0.7671(5) 0.0186(3) 0.5445(3)
H1 H 0.45360 0.37260 0.72630
H2 H 0.37930 0.40030 0.71810
H3 H 0.36730 0.16240 0.77390
H4 H 0.23130 0.13800 0.73790
H5 H 0.17620 0.21950 0.70350
H6 H 0.25820 0.32420 0.70140
H7 H 0.44420 0.52070 0.78040
H8 H 0.51460 0.49500 0.76880
H9 H 0.53430 0.63830 0.83570
H10 H 0.62550 0.70200 0.91980
H11 H 0.67930 0.64220 0.98090
H12 H 0.63780 0.52010 0.95590
H13 H 0.33320 0.41930 0.79630
H14 H 0.39440 0.47590 0.84600
H15 H 0.25950 0.35310 0.84680
H16 H 0.26350 0.27760 0.90480
H17 H 0.38580 0.26200 0.94780
H18 H 0.49960 0.32170 0.93290
H19 H 0.57540 0.16590 0.79460
H20 H 0.60390 0.10120 0.77470
H21 H 0.54780 0.03500 0.68770
H22 H 0.47040 0.01640 0.59890
H23 H 0.42430 0.10530 0.56990
H24 H 0.45850 0.21540 0.63180
H25 H 0.69750 0.12090 0.72500
H26 H 0.77690 0.17470 0.76070
H27 H 0.72080 0.13630 0.63680
H28 H 0.72200 0.21070 0.57900
H29 H 0.72120 0.32590 0.60910
H30 H 0.71710 0.36520 0.69670
H31 H 0.74280 0.14680 0.83470
H32 H 0.69650 0.19170 0.86190
H33 H 0.86540 0.20960 0.91740
H34 H 0.97020 0.31060 0.95600
H35 H 0.97000 0.40730 0.92190
H36 H 0.86320 0.40360 0.85020
H37 H 0.77130 0.36820 0.95220
H38 H 0.71000 0.37520 0.98360
H39 H 0.71500 0.30150 0.95670
H40 H 0.77190 0.52760 0.81890
H41 H 0.69040 0.54000 0.79480
H42 H 0.71880 0.54140 0.85590
H43 H 0.09960 0.08980 0.28460
H44 H 0.07260 0.15630 0.30210
H45 H -0.04430 0.19490 0.13610
H46 H -0.08510 0.08130 0.07890
H47 H -0.03860 -0.00520 0.11040
H48 H 0.04320 0.01790 0.19880
H49 H 0.19500 0.10630 0.23370
H50 H 0.27460 0.15900 0.27030
H51 H 0.22750 0.11970 0.15150
H52 H 0.23560 0.18950 0.08950
H53 H 0.22420 0.30450 0.11530
H54 H 0.21520 0.34600 0.20060
H55 H 0.19440 0.18610 0.37060
H56 H 0.23900 0.13710 0.34590
H57 H 0.36440 0.19950 0.42390
H58 H 0.47500 0.29670 0.45550
H59 H 0.47350 0.39270 0.41940
H60 H 0.36250 0.38690 0.34970
H61 H -0.04100 0.36550 0.22620
H62 H -0.11410 0.39450 0.21370
H63 H -0.14530 0.14890 0.25970
H64 H -0.27880 0.12420 0.21150
H65 H -0.32620 0.20800 0.17530
H66 H -0.23980 0.31670 0.18590
H67 H -0.05520 0.51070 0.27810
H68 H 0.01650 0.48420 0.27000
H69 H 0.03920 0.63140 0.34130
H70 H 0.12160 0.68740 0.42890
H71 H 0.16410 0.62170 0.48750
H72 H 0.11950 0.50060 0.45790
H73 H -0.11500 0.46560 0.34030
H74 H -0.17280 0.41170 0.28770
H75 H -0.25640 0.34040 0.33180
H76 H -0.26110 0.26140 0.38530
H77 H -0.14700 0.24400 0.43400
H78 H -0.02660 0.30290 0.42660
H79 H 0.19580 0.32910 0.48080
H80 H 0.25240 0.31930 0.44580
H81 H 0.24530 0.39370 0.46870
H82 H 0.26940 0.51210 0.33010
H83 H 0.21100 0.52420 0.36320
H84 H 0.19090 0.52740 0.30290
H85 H 0.60580 0.52780 0.48220
H86 H 0.59240 0.47170 0.54930
H87 H 0.62520 0.36740 0.54860
H88 H 0.66940 0.31820 0.47890
H89 H 0.68340 0.37480 0.41120
H90 H 0.55810 0.36180 0.33510
H91 H 0.54030 0.28660 0.25170
H92 H 0.61030 0.32070 0.19320
H93 H 0.70020 0.43090 0.22060
H94 H 0.72020 0.50420 0.30550
H95 H 0.72650 0.63200 0.37950
H96 H 0.85570 0.69870 0.40280
H97 H 0.95960 0.65890 0.44360
H98 H 0.93050 0.55140 0.46240
H99 H 0.80300 0.48390 0.44180
H100 H 0.64970 0.63190 0.44120
H101 H 0.55150 0.68970 0.42970
H102 H 0.42910 0.63730 0.36500
H103 H 0.40530 0.52300 0.31320
H104 H 0.50110 0.46490 0.32350
H105 H 0.14830 0.62200 0.94260
H106 H 0.06030 0.68900 0.93110
H107 H -0.05960 0.64430 0.86370
H108 H -0.09440 0.52910 0.81120
H109 H -0.00430 0.46400 0.82100
H110 H 0.22200 0.61400 0.87560
H111 H 0.35050 0.67900 0.89890
H112 H 0.45060 0.64050 0.94530
H113 H 0.42090 0.53380 0.96910
H114 H 0.28760 0.46990 0.94630
H115 H 0.16850 0.36080 0.91130
H116 H 0.16350 0.31070 0.98260
H117 H 0.12810 0.36550 1.05610
H118 H 0.09790 0.47070 1.05710
H119 H 0.10130 0.52140 0.98540
H120 H 0.20930 0.48910 0.80500
H121 H 0.18030 0.41640 0.72030
H122 H 0.08470 0.30960 0.69300
H123 H 0.01300 0.27910 0.75140
H124 H 0.04260 0.35210 0.83770
H125 H 0.61920 -0.16020 0.80120
H126 H 0.58520 -0.22610 0.71300
H127 H 0.48920 -0.20680 0.64620
H128 H 0.43170 -0.11690 0.66840
H129 H 0.46670 -0.05100 0.75840
H130 H 0.42050 -0.04440 0.83500
H131 H 0.36220 0.05070 0.84420
H132 H 0.44500 0.16410 0.88140
H133 H 0.57840 0.18480 0.90920
H134 H 0.63330 0.09220 0.89630
H135 H 0.69370 -0.05000 0.94940
H136 H 0.82990 -0.00840 0.97480
H137 H 0.89320 0.03940 0.91810
H138 H 0.81890 0.04710 0.83500
H139 H 0.68120 0.00650 0.80880
H140 H 0.55080 -0.02010 0.95570
H141 H 0.51800 -0.08350 1.01570
H142 H 0.48460 -0.20660 0.98900
H143 H 0.48820 -0.26190 0.90380
H144 H 0.52380 -0.19710 0.84670
H145 H 0.61430 0.03660 0.54140
H146 H 0.53960 0.10160 0.49730
H147 H 0.58510 0.16850 0.44590
H148 H 0.70510 0.16960 0.43260
H149 H 0.78580 0.10940 0.47680
H150 H 0.90610 -0.01290 0.53330
H151 H 1.03940 0.05200 0.56120
H152 H 1.07470 0.17140 0.60390
H153 H 0.97800 0.22420 0.62190
H154 H 0.84780 0.15820 0.59730
H155 H 0.75010 -0.12000 0.54810
H156 H 0.73660 -0.22150 0.48480
H157 H 0.73570 -0.22230 0.39700
H158 H 0.74830 -0.11680 0.37270
H159 H 0.75750 -0.01590 0.43580
H160 H 0.63190 -0.06080 0.55640
H161 H 0.58040 -0.09240 0.62350
H162 H 0.68130 -0.03710 0.71740
H163 H 0.80610 0.03130 0.72930
H164 H 0.84390 0.05300 0.65500

loop_
_atom_type_symbol
_atom_type_radius_bond
C 0.68
H 0.23
B 0.83
N 0.68
Ni 1.50
O 0.68
S 1.02
